data_4135025
loop_
_publ_author_name
'Zatsepin, Pavel'
'Lee, Eunji'
'Gu, Jun'
'Gau, Michael R.'
'Carroll, Patrick J.'
'Baik, Mu-Hyun'
'Mindiola, Daniel J.'

_publ_section_title
;
 Tebbe-like and Phosphonioalkylidene and -alkylidyne Complexes of
 Scandium.
;
_journal_name_full 'Journal of the American Chemical Society'
_journal_paper_doi 10.1021/jacs.0c02742
_journal_year 2020
_chemical_formula_moiety 'C37 H60 N3 P2 Sc Si, 3(C7 H8)'
_chemical_formula_sum 'C58 H84 N3 P2 Sc Si'
_chemical_formula_weight 958.27
_space_group_crystal_system triclinic
_space_group_IT_number 2
_space_group_name_Hall '-P 1'
_space_group_name_H-M_alt 'P -1'
_atom_sites_solution_hydrogens geom
_atom_sites_solution_primary dual
_audit_creation_date 2019-02-19
_audit_creation_method
;
Olex2 1.2
(compiled 2018.05.29 svn.r3508 for OlexSys, GUI svn.r5506)
;
_cell_angle_alpha 64.146(6)
_cell_angle_beta 84.121(5)
_cell_angle_gamma 66.561(5)
_cell_formula_units_Z 2
_cell_length_a 13.215(2)
_cell_length_b 15.972(3)
_cell_length_c 16.231(3)
_cell_measurement_reflns_used 9941
_cell_measurement_temperature 100
_cell_measurement_theta_max 25.48
_cell_measurement_theta_min 2.55
_cell_volume 2818.1(9)
_computing_cell_refinement 'Bruker SAINT v8.38A'
_computing_data_collection 'Bruker APEX2 v2014.11-0'
_computing_data_reduction 'Bruker SAINT v8.38A'
_computing_publication_material 'Olex2 (Dolomanov et al., 2009)'
_computing_structure_refinement 'ShelXL (Sheldrick, 2015)'
_computing_structure_solution 'ShelXT (Sheldrick, 2015)'
_diffrn_ambient_temperature 100
_diffrn_measured_fraction_theta_full 1.000
_diffrn_measured_fraction_theta_max 0.998
_diffrn_measurement_device 'CCD area detector'
_diffrn_measurement_device_type 'Bruker APEXII'
_diffrn_measurement_method '\w and \f scans'
_diffrn_radiation_monochromator graphite
_diffrn_radiation_type MoK\a
_diffrn_radiation_wavelength 0.71073
_diffrn_reflns_av_R_equivalents 0.0683
_diffrn_reflns_av_unetI/netI 0.0602
_diffrn_reflns_Laue_measured_fraction_full 1.000
_diffrn_reflns_Laue_measured_fraction_max 0.998
_diffrn_reflns_limit_h_max 17
_diffrn_reflns_limit_h_min -17
_diffrn_reflns_limit_k_max 20
_diffrn_reflns_limit_k_min -20
_diffrn_reflns_limit_l_max 21
_diffrn_reflns_limit_l_min -20
_diffrn_reflns_number 73135
_diffrn_reflns_point_group_measured_fraction_full 1.000
_diffrn_reflns_point_group_measured_fraction_max 0.998
_diffrn_reflns_theta_full 25.242
_diffrn_reflns_theta_max 27.511
_diffrn_reflns_theta_min 1.399
_diffrn_source 'sealed tube'
_exptl_absorpt_coefficient_mu 0.246
_exptl_absorpt_correction_T_max 0.7456
_exptl_absorpt_correction_T_min 0.7079
_exptl_absorpt_correction_type multi-scan
_exptl_absorpt_process_details 'SADABS v2016/2'
_exptl_crystal_colour 'light yellow'
_exptl_crystal_density_diffrn 1.129
_exptl_crystal_description block
_exptl_crystal_F_000 1036
_exptl_crystal_size_max 0.18
_exptl_crystal_size_mid 0.15
_exptl_crystal_size_min 0.07
_refine_diff_density_max 0.891
_refine_diff_density_min -0.555
_refine_diff_density_rms 0.070
_refine_ls_extinction_method none
_refine_ls_goodness_of_fit_ref 1.035
_refine_ls_hydrogen_treatment constr
_refine_ls_matrix_type full
_refine_ls_number_parameters 598
_refine_ls_number_reflns 12930
_refine_ls_number_restraints 162
_refine_ls_restrained_S_all 1.066
_refine_ls_R_factor_all 0.0981
_refine_ls_R_factor_gt 0.0579
_refine_ls_shift/su_max 0.001
_refine_ls_shift/su_mean 0.000
_refine_ls_structure_factor_coef Fsqd
_refine_ls_weighting_details 'w=1/[\s^2^(Fo^2^)+(0.0779P)^2^+2.2896P] where P=(Fo^2^+2Fc^2^)/3'
_refine_ls_weighting_scheme calc
_refine_ls_wR_factor_gt 0.1452
_refine_ls_wR_factor_ref 0.1652
_reflns_number_gt 8745
_reflns_number_total 12930
_reflns_threshold_expression 'I > 2\s(I)'
_cod_data_source_file ja0c02742_si_007.cif
_cod_data_source_block 9427
_cod_database_code 4135025
_shelx_shelxl_version_number 2018/3
_shelx_estimated_absorpt_t_max 0.983
_shelx_estimated_absorpt_t_min 0.957

loop_
_space_group_symop_operation_xyz
'x, y, z'
'-x, -y, -z'

loop_
_atom_site_label
_atom_site_type_symbol
_atom_site_fract_x
_atom_site_fract_y
_atom_site_fract_z
_atom_site_U_iso_or_equiv
_atom_site_adp_type
_atom_site_occupancy
_atom_site_site_symmetry_order
_atom_site_calc_flag
_atom_site_refinement_flags_posn
_atom_site_refinement_flags_adp
_atom_site_refinement_flags_occupancy
_atom_site_disorder_assembly
_atom_site_disorder_group
Sc1 Sc 0.60795(4) 0.61981(4) 0.24485(3) 0.01876(12) Uani 1 1 d . . . . .
P1 P 0.56177(6) 0.46035(5) 0.26046(4) 0.02114(15) Uani 1 1 d . . . . .
P2 P 0.50939(6) 0.81948(5) 0.21358(5) 0.02235(16) Uani 1 1 d . . . . .
Si1 Si 0.80920(7) 0.63528(7) 0.07937(6) 0.0322(2) Uani 1 1 d . . . . .
N1 N 0.42855(17) 0.65791(16) 0.25901(14) 0.0197(4) Uani 1 1 d . . . . .
N2 N 0.75659(17) 0.50865(16) 0.33193(14) 0.0210(5) Uani 1 1 d . . . . .
N3 N 0.9038(2) 0.4471(2) 0.57738(16) 0.0353(6) Uani 1 1 d . . . . .
C1 C 0.3655(2) 0.6246(2) 0.22542(16) 0.0224(5) Uani 1 1 d . . . . .
C2 C 0.4166(2) 0.5319(2) 0.21799(17) 0.0240(6) Uani 1 1 d . . . . .
C3 C 0.3569(2) 0.5018(2) 0.17784(19) 0.0310(6) Uani 1 1 d . . . . .
H3 H 0.392947 0.439377 0.173485 0.037 Uiso 1 1 calc R . . . .
C4 C 0.2464(2) 0.5603(3) 0.14411(19) 0.0337(7) Uani 1 1 d . . . . .
C5 C 0.1963(2) 0.6504(2) 0.15325(19) 0.0323(7) Uani 1 1 d . . . . .
H5 H 0.120614 0.691462 0.131603 0.039 Uiso 1 1 calc R . . . .
C6 C 0.2528(2) 0.6820(2) 0.19271(18) 0.0276(6) Uani 1 1 d . . . . .
H6 H 0.215087 0.743718 0.197981 0.033 Uiso 1 1 calc R . . . .
C7 C 0.1842(3) 0.5269(3) 0.1001(3) 0.0503(10) Uani 1 1 d . . . . .
H7a H 0.236333 0.469441 0.089266 0.075 Uiso 1 1 calc GR . . . .
H7b H 0.145753 0.583023 0.041440 0.075 Uiso 1 1 calc GR . . . .
H7c H 0.129916 0.506439 0.140980 0.075 Uiso 1 1 calc GR . . . .
C8 C 0.3736(2) 0.71994(19) 0.30378(16) 0.0208(5) Uani 1 1 d . . . . .
C9 C 0.4045(2) 0.79925(19) 0.29291(17) 0.0222(5) Uani 1 1 d . . . . .
C10 C 0.3577(2) 0.8549(2) 0.34366(19) 0.0277(6) Uani 1 1 d . . . . .
H10 H 0.380791 0.906948 0.336117 0.033 Uiso 1 1 calc R . . . .
C11 C 0.2791(2) 0.8373(2) 0.40456(19) 0.0291(6) Uani 1 1 d . . . . .
C12 C 0.2473(2) 0.7603(2) 0.41356(18) 0.0269(6) Uani 1 1 d . . . . .
H12 H 0.193058 0.746699 0.454435 0.032 Uiso 1 1 calc R . . . .
C13 C 0.2924(2) 0.7032(2) 0.36492(17) 0.0237(6) Uani 1 1 d . . . . .
H13 H 0.268226 0.651709 0.372835 0.028 Uiso 1 1 calc R . . . .
C14 C 0.2312(3) 0.8984(2) 0.4591(2) 0.0425(8) Uani 1 1 d . . . . .
H14a H 0.269643 0.943173 0.448125 0.064 Uiso 1 1 calc GR . . . .
H14b H 0.240677 0.852541 0.524705 0.064 Uiso 1 1 calc GR . . . .
H14c H 0.152178 0.939183 0.439807 0.064 Uiso 1 1 calc GR . . . .
C15 C 0.6221(2) 0.3789(2) 0.2001(2) 0.0301(6) Uani 1 1 d . . . . .
H15 H 0.577477 0.337959 0.209498 0.036 Uiso 1 1 calc R . . . .
C16 C 0.6197(3) 0.4431(3) 0.0967(2) 0.0382(7) Uani 1 1 d . . . . .
H16a H 0.543306 0.490035 0.071991 0.057 Uiso 1 1 calc GR . . . .
H16b H 0.648605 0.398726 0.065642 0.057 Uiso 1 1 calc GR . . . .
H16c H 0.665547 0.481622 0.086534 0.057 Uiso 1 1 calc GR . . . .
C17 C 0.7406(3) 0.3068(3) 0.2416(2) 0.0399(8) Uani 1 1 d . . . . .
H17a H 0.782185 0.345723 0.241431 0.060 Uiso 1 1 calc GR . . . .
H17b H 0.776260 0.269313 0.204975 0.060 Uiso 1 1 calc GR . . . .
H17c H 0.739288 0.258993 0.304819 0.060 Uiso 1 1 calc GR . . . .
C18 C 0.5606(2) 0.3695(2) 0.38136(17) 0.0230(5) Uani 1 1 d . . . . .
H18 H 0.639475 0.325651 0.406241 0.028 Uiso 1 1 calc R . . . .
C19 C 0.5041(3) 0.2997(2) 0.3904(2) 0.0358(7) Uani 1 1 d . . . . .
H19a H 0.425683 0.339963 0.368510 0.054 Uiso 1 1 calc GR . . . .
H19b H 0.510751 0.251537 0.455030 0.054 Uiso 1 1 calc GR . . . .
H19c H 0.539628 0.262533 0.353564 0.054 Uiso 1 1 calc GR . . . .
C20 C 0.5097(2) 0.4269(2) 0.43971(17) 0.0247(6) Uani 1 1 d . . . . .
H20a H 0.550527 0.467847 0.435738 0.037 Uiso 1 1 calc GR . . . .
H20b H 0.513706 0.378513 0.503836 0.037 Uiso 1 1 calc GR . . . .
H20c H 0.432077 0.471206 0.417070 0.037 Uiso 1 1 calc GR . . . .
C21 C 0.4277(2) 0.9160(2) 0.10153(19) 0.0312(7) Uani 1 1 d . . . . .
H21 H 0.482278 0.926186 0.054574 0.037 Uiso 1 1 calc R . . . .
C22 C 0.3576(3) 0.8746(3) 0.0726(2) 0.0422(8) Uani 1 1 d . . . . .
H22a H 0.405160 0.808686 0.074030 0.063 Uiso 1 1 calc GR . . . .
H22b H 0.322652 0.921925 0.010254 0.063 Uiso 1 1 calc GR . . . .
H22c H 0.300214 0.866889 0.115223 0.063 Uiso 1 1 calc GR . . . .
C23 C 0.3565(3) 1.0199(2) 0.0988(2) 0.0467(9) Uani 1 1 d . . . . .
H23a H 0.304070 1.012785 0.146040 0.070 Uiso 1 1 calc GR . . . .
H23b H 0.315717 1.065394 0.038141 0.070 Uiso 1 1 calc GR . . . .
H23c H 0.404298 1.048123 0.110319 0.070 Uiso 1 1 calc GR . . . .
C24 C 0.5680(2) 0.8894(2) 0.24539(19) 0.0272(6) Uani 1 1 d . . . . .
H24 H 0.505824 0.949964 0.247209 0.033 Uiso 1 1 calc R . . . .
C25 C 0.6435(3) 0.9259(2) 0.1725(2) 0.0380(7) Uani 1 1 d . . . . .
H25a H 0.701433 0.867711 0.166193 0.057 Uiso 1 1 calc GR . . . .
H25b H 0.677746 0.959903 0.191247 0.057 Uiso 1 1 calc GR . . . .
H25c H 0.599626 0.973379 0.113419 0.057 Uiso 1 1 calc GR . . . .
C26 C 0.6329(3) 0.8243(2) 0.3402(2) 0.0335(7) Uani 1 1 d . . . . .
H26a H 0.586240 0.796203 0.385385 0.050 Uiso 1 1 calc GR . . . .
H26b H 0.654797 0.866236 0.358310 0.050 Uiso 1 1 calc GR . . . .
H26c H 0.699235 0.768967 0.337589 0.050 Uiso 1 1 calc GR . . . .
C27 C 0.7086(2) 0.57500(19) 0.36977(17) 0.0211(5) Uani 1 1 d . . . . .
C28 C 0.7582(2) 0.5550(2) 0.45197(17) 0.0233(6) Uani 1 1 d . . . . .
H28 H 0.725548 0.600999 0.478776 0.028 Uiso 1 1 calc R . . . .
C29 C 0.8551(2) 0.4687(2) 0.49599(17) 0.0235(6) Uani 1 1 d . . . . .
C30 C 0.9012(2) 0.4036(2) 0.45275(18) 0.0261(6) Uani 1 1 d . . . . .
H30 H 0.967672 0.345060 0.478972 0.031 Uiso 1 1 calc R . . . .
C31 C 0.8496(2) 0.4253(2) 0.37293(18) 0.0271(6) Uani 1 1 d . . . . .
H31 H 0.880343 0.379944 0.345262 0.033 Uiso 1 1 calc R . . . .
C32 C 0.8560(3) 0.5134(3) 0.6221(2) 0.0398(8) Uani 1 1 d . . . . .
H32a H 0.846871 0.582565 0.579042 0.060 Uiso 1 1 calc GR . . . .
H32b H 0.905096 0.490136 0.675843 0.060 Uiso 1 1 calc GR . . . .
H32c H 0.783660 0.512552 0.641787 0.060 Uiso 1 1 calc GR . . . .
C33 C 0.9983(3) 0.3527(3) 0.6245(2) 0.0442(8) Uani 1 1 d . . . . .
H33a H 0.979569 0.295710 0.634293 0.066 Uiso 1 1 calc GR . . . .
H33b H 1.017606 0.347016 0.683964 0.066 Uiso 1 1 calc GR . . . .
H33c H 1.061440 0.351731 0.587034 0.066 Uiso 1 1 calc GR . . . .
C34 C 0.6626(2) 0.6658(2) 0.10041(18) 0.0281(6) Uani 1 1 d . . . . .
H34a H 0.634311 0.635904 0.070626 0.034 Uiso 1 1 calc R . . . .
H34b H 0.623445 0.740173 0.067050 0.034 Uiso 1 1 calc R . . . .
C35 C 0.8719(3) 0.6806(3) 0.1420(3) 0.0520(10) Uani 1 1 d . . . . .
H35a H 0.842413 0.754769 0.112308 0.078 Uiso 1 1 calc GR . . . .
H35b H 0.952476 0.653483 0.140424 0.078 Uiso 1 1 calc GR . . . .
H35c H 0.853336 0.657222 0.206021 0.078 Uiso 1 1 calc GR . . . .
C36 C 0.8350(3) 0.6953(3) -0.0453(2) 0.0514(9) Uani 1 1 d . . . . .
H36a H 0.805252 0.672332 -0.080534 0.077 Uiso 1 1 calc GR . . . .
H36b H 0.914844 0.675695 -0.050794 0.077 Uiso 1 1 calc GR . . . .
H36c H 0.798440 0.769176 -0.069472 0.077 Uiso 1 1 calc GR . . . .
C37 C 0.8923(2) 0.4956(2) 0.1199(2) 0.0352(7) Uani 1 1 d . . . . .
H37a H 0.894389 0.461228 0.186982 0.053 Uiso 1 1 calc GR . . . .
H37b H 0.967916 0.484120 0.101659 0.053 Uiso 1 1 calc GR . . . .
H37c H 0.857974 0.468614 0.092186 0.053 Uiso 1 1 calc GR . . . .
C38 C 0.8559(2) 0.7693(2) 0.61671(18) 0.0512(14) Uani 0.75 1 d . U P A 1
C39 C 0.8191(3) 0.8009(3) 0.5264(2) 0.0493(11) Uani 0.75 1 d G U P A 1
H39 H 0.765734 0.780581 0.514558 0.059 Uiso 0.75 1 calc R . P A 1
C40 C 0.8605(3) 0.8623(3) 0.45345(18) 0.0547(13) Uani 0.75 1 d G U P A 1
H40 H 0.835472 0.883767 0.391944 0.066 Uiso 0.75 1 calc R . P A 1
C41 C 0.9388(3) 0.8921(2) 0.4708(2) 0.0579(14) Uani 0.75 1 d G U P A 1
H41 H 0.967079 0.933931 0.421162 0.069 Uiso 0.75 1 calc R . P A 1
C42 C 0.9756(3) 0.8606(3) 0.5611(3) 0.065(3) Uani 0.75 1 d G U P A 1
H42 H 1.028919 0.880896 0.572969 0.078 Uiso 0.75 1 calc R . P A 1
C43 C 0.9341(3) 0.7991(3) 0.6341(2) 0.0552(16) Uani 0.75 1 d G U P A 1
H43 H 0.959217 0.777629 0.695604 0.066 Uiso 0.75 1 calc R . P A 1
C44 C 0.8100(4) 0.7015(3) 0.6972(2) 0.0729(17) Uani 0.75 1 d G U P A 1
H44a H 0.756320 0.687824 0.673138 0.109 Uiso 0.75 1 calc R . P A 1
H44b H 0.871006 0.637531 0.733878 0.109 Uiso 0.75 1 calc R . P A 1
H44c H 0.773666 0.736116 0.735946 0.109 Uiso 0.75 1 calc R . P A 1
C38' C 0.8935(7) 0.8593(7) 0.5057(5) 0.044(3) Uani 0.25 1 d . U P B 2
C39' C 0.9599(9) 0.8536(10) 0.5710(7) 0.046(5) Uani 0.25 1 d G U P B 2
H39' H 1.012022 0.884268 0.551872 0.055 Uiso 0.25 1 calc R . P B 2
C40' C 0.9499(11) 0.8028(11) 0.6644(6) 0.069(6) Uani 0.25 1 d G U P B 2
H40' H 0.995127 0.798920 0.708893 0.082 Uiso 0.25 1 calc R . P B 2
C41' C 0.8734(10) 0.7577(8) 0.6925(5) 0.067(5) Uani 0.25 1 d G U P B 2
H41' H 0.866586 0.723141 0.756129 0.081 Uiso 0.25 1 calc R . P B 2
C42' C 0.8070(9) 0.7634(9) 0.6272(7) 0.051(4) Uani 0.25 1 d G U P B 2
H42' H 0.754901 0.732694 0.646304 0.061 Uiso 0.25 1 calc R . P B 2
C43' C 0.8170(8) 0.8142(9) 0.5338(6) 0.0493(11) Uani 0.25 1 d G . P B 2
H43' H 0.771795 0.818050 0.489294 0.059 Uiso 0.25 1 calc R . P B 2
C44' C 0.9046(12) 0.9153(10) 0.4025(6) 0.086(6) Uani 0.25 1 d G U P B 2
H44a' H 0.961588 0.942295 0.394925 0.129 Uiso 0.25 1 calc R . P B 2
H44b' H 0.925633 0.868199 0.374398 0.129 Uiso 0.25 1 calc R . P B 2
H44c' H 0.833638 0.971188 0.372705 0.129 Uiso 0.25 1 calc R . P B 2
C45 C 0.96271(19) -0.0125(2) 0.13767(18) 0.0722(13) Uani 1 1 d . U . . .
C46 C 0.9054(3) 0.0886(2) 0.07681(18) 0.0946(18) Uani 1 1 d G U . . .
H46 H 0.852730 0.105573 0.030447 0.113 Uiso 1 1 calc R . . . .
C47 C 0.9253(3) 0.16464(19) 0.0840(2) 0.110(2) Uani 1 1 d G U . . .
H47 H 0.886251 0.233481 0.042596 0.132 Uiso 1 1 calc R . . . .
C48 C 1.0026(3) 0.1396(3) 0.1521(3) 0.109(2) Uani 1 1 d G U . . .
H48 H 1.016226 0.191467 0.157033 0.131 Uiso 1 1 calc R . . . .
C49 C 1.0600(3) 0.0386(3) 0.2130(2) 0.1015(19) Uani 1 1 d G U . . .
H49 H 1.112638 0.021535 0.259314 0.122 Uiso 1 1 calc R . . . .
C50 C 1.0400(2) -0.0375(2) 0.20577(19) 0.0765(14) Uani 1 1 d G U . . .
H50 H 1.079039 -0.106378 0.247237 0.092 Uiso 1 1 calc R . . . .
C51 C 0.9407(3) -0.0965(3) 0.1297(3) 0.120(2) Uani 1 1 d G U . . .
H51a H 0.987476 -0.162587 0.177320 0.180 Uiso 1 1 calc R . . . .
H51b H 0.862613 -0.085623 0.137761 0.180 Uiso 1 1 calc R . . . .
H51c H 0.957861 -0.094894 0.068967 0.180 Uiso 1 1 calc R . . . .
C52 C 0.5107(3) 0.1088(2) 0.2958(2) 0.0905(17) Uani 1 1 d . U . . .
C53 C 0.4545(3) 0.1706(2) 0.2085(3) 0.105(2) Uani 1 1 d G U . . .
H53 H 0.377476 0.187707 0.200460 0.126 Uiso 1 1 calc R . . . .
C54 C 0.5114(4) 0.2073(2) 0.1330(2) 0.121(3) Uani 1 1 d G U . . .
H54 H 0.473129 0.249377 0.073546 0.145 Uiso 1 1 calc R . . . .
C55 C 0.6245(4) 0.1821(2) 0.1448(2) 0.114(2) Uani 1 1 d G U . . .
H55 H 0.663251 0.207118 0.093372 0.137 Uiso 1 1 calc R . . . .
C56 C 0.6807(3) 0.1203(2) 0.2321(3) 0.0909(17) Uani 1 1 d G U . . .
H56 H 0.757705 0.103259 0.240122 0.109 Uiso 1 1 calc R . . . .
C57 C 0.6238(3) 0.0836(2) 0.3076(2) 0.0759(14) Uani 1 1 d G U . . .
H57 H 0.662081 0.041520 0.367019 0.091 Uiso 1 1 calc R . . . .
C58 C 0.4479(4) 0.0683(3) 0.3791(3) 0.127(2) Uani 1 1 d G U . . .
H58a H 0.369806 0.092919 0.358926 0.191 Uiso 1 1 calc R . . . .
H58b H 0.480295 -0.005930 0.407326 0.191 Uiso 1 1 calc R . . . .
H58c H 0.453530 0.092010 0.424208 0.191 Uiso 1 1 calc R . . . .

loop_
_atom_site_aniso_label
_atom_site_aniso_U_11
_atom_site_aniso_U_22
_atom_site_aniso_U_33
_atom_site_aniso_U_23
_atom_site_aniso_U_13
_atom_site_aniso_U_12
Sc1 0.0169(2) 0.0212(3) 0.0163(2) -0.00676(19) 0.00084(18) -0.0072(2)
P1 0.0211(3) 0.0275(4) 0.0198(3) -0.0142(3) 0.0021(3) -0.0100(3)
P2 0.0221(3) 0.0182(3) 0.0195(3) -0.0024(3) 0.0027(3) -0.0077(3)
Si1 0.0275(4) 0.0397(5) 0.0328(4) -0.0179(4) 0.0084(3) -0.0153(4)
N1 0.0186(11) 0.0196(11) 0.0177(10) -0.0055(9) 0.0013(8) -0.0073(9)
N2 0.0224(11) 0.0214(11) 0.0201(11) -0.0100(9) -0.0005(9) -0.0078(9)
N3 0.0325(14) 0.0442(15) 0.0233(12) -0.0139(11) -0.0058(10) -0.0084(12)
C1 0.0211(13) 0.0298(14) 0.0132(12) -0.0048(11) 0.0016(10) -0.0122(11)
C2 0.0220(13) 0.0340(15) 0.0187(12) -0.0122(11) 0.0030(10) -0.0131(12)
C3 0.0294(15) 0.0473(18) 0.0254(14) -0.0222(14) 0.0056(12) -0.0173(14)
C4 0.0270(15) 0.059(2) 0.0241(14) -0.0208(14) 0.0034(12) -0.0224(15)
C5 0.0229(14) 0.0460(18) 0.0238(14) -0.0100(13) -0.0012(11) -0.0147(13)
C6 0.0222(14) 0.0324(15) 0.0208(13) -0.0051(12) -0.0007(11) -0.0103(12)
C7 0.0337(18) 0.087(3) 0.053(2) -0.047(2) 0.0033(16) -0.0270(19)
C8 0.0182(12) 0.0169(12) 0.0154(12) -0.0007(10) -0.0031(10) -0.0016(10)
C9 0.0202(13) 0.0170(12) 0.0202(12) -0.0027(10) 0.0008(10) -0.0045(10)
C10 0.0292(15) 0.0169(13) 0.0297(15) -0.0066(11) 0.0044(12) -0.0064(11)
C11 0.0289(15) 0.0203(14) 0.0260(14) -0.0066(11) 0.0050(12) -0.0028(12)
C12 0.0203(13) 0.0236(14) 0.0240(13) -0.0039(11) 0.0045(11) -0.0043(11)
C13 0.0190(13) 0.0206(13) 0.0216(13) -0.0016(11) -0.0022(10) -0.0061(11)
C14 0.0423(19) 0.0324(17) 0.051(2) -0.0230(15) 0.0216(16) -0.0111(15)
C15 0.0274(15) 0.0442(18) 0.0336(15) -0.0293(14) 0.0077(12) -0.0154(13)
C16 0.0387(18) 0.059(2) 0.0335(16) -0.0327(16) 0.0125(14) -0.0236(16)
C17 0.0304(16) 0.052(2) 0.0495(19) -0.0387(17) 0.0062(14) -0.0097(15)
C18 0.0275(14) 0.0212(13) 0.0209(13) -0.0106(11) 0.0008(11) -0.0081(11)
C19 0.0488(19) 0.0339(17) 0.0351(16) -0.0186(14) 0.0108(14) -0.0238(15)
C20 0.0307(15) 0.0237(14) 0.0189(13) -0.0086(11) 0.0024(11) -0.0106(12)
C21 0.0283(15) 0.0262(15) 0.0224(14) 0.0037(11) 0.0011(11) -0.0104(12)
C22 0.0383(18) 0.0431(19) 0.0258(15) 0.0081(14) -0.0080(13) -0.0207(15)
C23 0.0409(19) 0.0294(17) 0.0359(18) 0.0046(14) 0.0011(15) -0.0021(15)
C24 0.0287(15) 0.0192(13) 0.0318(15) -0.0091(12) 0.0054(12) -0.0106(12)
C25 0.0447(19) 0.0335(17) 0.0440(18) -0.0163(15) 0.0138(15) -0.0261(15)
C26 0.0378(17) 0.0282(15) 0.0384(17) -0.0143(13) 0.0008(13) -0.0162(14)
C27 0.0201(13) 0.0202(13) 0.0207(12) -0.0061(10) 0.0028(10) -0.0090(11)
C28 0.0278(14) 0.0244(14) 0.0198(13) -0.0108(11) 0.0038(11) -0.0112(12)
C29 0.0233(13) 0.0290(14) 0.0181(12) -0.0065(11) 0.0010(10) -0.0143(12)
C30 0.0199(13) 0.0249(14) 0.0243(14) -0.0070(11) -0.0023(11) -0.0030(11)
C31 0.0267(14) 0.0241(14) 0.0250(14) -0.0107(12) -0.0017(11) -0.0036(12)
C32 0.048(2) 0.052(2) 0.0247(15) -0.0188(15) 0.0001(14) -0.0224(17)
C33 0.0373(18) 0.051(2) 0.0293(16) -0.0089(15) -0.0155(14) -0.0085(16)
C34 0.0255(14) 0.0330(15) 0.0218(13) -0.0097(12) 0.0023(11) -0.0101(12)
C35 0.0318(18) 0.067(3) 0.080(3) -0.050(2) 0.0148(18) -0.0230(18)
C36 0.053(2) 0.046(2) 0.045(2) -0.0157(17) 0.0235(17) -0.0183(18)
C37 0.0277(16) 0.0417(18) 0.0370(17) -0.0191(14) 0.0042(13) -0.0125(14)
C38 0.046(3) 0.043(3) 0.062(3) -0.034(2) 0.017(3) -0.005(2)
C39 0.039(2) 0.045(2) 0.064(3) -0.033(2) 0.0021(18) -0.0068(18)
C40 0.043(3) 0.041(3) 0.059(3) -0.018(2) -0.002(2) 0.001(2)
C41 0.043(3) 0.043(3) 0.077(4) -0.031(3) 0.015(3) -0.004(2)
C42 0.043(3) 0.055(5) 0.098(6) -0.047(4) 0.016(4) -0.006(3)
C43 0.045(3) 0.051(3) 0.074(4) -0.045(3) -0.004(3) -0.001(2)
C44 0.089(4) 0.067(4) 0.060(3) -0.035(3) 0.004(3) -0.018(3)
C38' 0.043(7) 0.029(6) 0.044(7) -0.013(5) 0.009(6) -0.002(5)
C39' 0.045(8) 0.029(8) 0.070(10) -0.029(7) -0.009(7) -0.009(7)
C40' 0.053(8) 0.051(8) 0.094(10) -0.041(7) -0.006(7) 0.000(6)
C41' 0.067(8) 0.057(8) 0.052(7) -0.027(6) 0.014(6) 0.003(6)
C42' 0.056(6) 0.049(6) 0.049(6) -0.029(4) 0.017(4) -0.015(4)
C43' 0.039(2) 0.045(2) 0.064(3) -0.033(2) 0.0021(18) -0.0068(18)
C44' 0.085(10) 0.083(9) 0.085(9) -0.042(8) 0.020(8) -0.027(7)
C45 0.048(2) 0.078(3) 0.080(3) -0.033(3) 0.021(2) -0.021(2)
C46 0.096(4) 0.063(3) 0.072(3) -0.016(3) -0.010(3) 0.007(3)
C47 0.163(6) 0.090(4) 0.046(3) -0.025(3) 0.000(3) -0.022(4)
C48 0.128(5) 0.118(5) 0.110(4) -0.054(4) 0.052(4) -0.080(4)
C49 0.056(3) 0.123(5) 0.112(4) -0.051(4) 0.009(3) -0.024(3)
C50 0.048(2) 0.084(3) 0.058(3) -0.022(2) -0.008(2) 0.005(2)
C51 0.090(4) 0.122(5) 0.191(6) -0.106(4) 0.074(4) -0.054(3)
C52 0.105(4) 0.062(3) 0.113(4) -0.068(3) -0.012(3) -0.003(3)
C53 0.118(4) 0.067(3) 0.117(4) -0.065(3) -0.048(4) 0.020(3)
C54 0.168(6) 0.070(3) 0.114(4) -0.065(3) -0.061(4) 0.007(4)
C55 0.175(6) 0.061(3) 0.112(4) -0.057(3) -0.008(4) -0.024(4)
C56 0.124(4) 0.052(3) 0.099(4) -0.044(3) -0.023(3) -0.017(3)
C57 0.094(3) 0.044(2) 0.090(3) -0.044(2) -0.027(3) -0.002(2)
C58 0.134(5) 0.098(4) 0.167(6) -0.091(4) 0.038(4) -0.033(4)

loop_
_atom_type_symbol
_atom_type_description
_atom_type_scat_dispersion_real
_atom_type_scat_dispersion_imag
_atom_type_scat_source
C C 0.0033 0.0016 'International Tables Vol C Tables 4.2.6.8 and 6.1.1.4'
H H 0.0000 0.0000 'International Tables Vol C Tables 4.2.6.8 and 6.1.1.4'
N N 0.0061 0.0033 'International Tables Vol C Tables 4.2.6.8 and 6.1.1.4'
P P 0.1023 0.0942 'International Tables Vol C Tables 4.2.6.8 and 6.1.1.4'
Sc Sc 0.2519 0.3716 'International Tables Vol C Tables 4.2.6.8 and 6.1.1.4'
Si Si 0.0817 0.0704 'International Tables Vol C Tables 4.2.6.8 and 6.1.1.4'

loop_
_geom_angle_atom_site_label_1
_geom_angle_atom_site_label_2
_geom_angle_atom_site_label_3
_geom_angle
_geom_angle_site_symmetry_1
_geom_angle_site_symmetry_3
_geom_angle_publ_flag
P2 Sc1 P1 142.54(3) . . ?
N1 Sc1 P1 71.38(6) . . ?
N1 Sc1 P2 72.13(6) . . ?
N1 Sc1 C27 115.56(9) . . ?
N1 Sc1 C34 117.06(9) . . ?
N2 Sc1 P1 86.91(6) . . ?
N2 Sc1 P2 125.89(6) . . ?
N2 Sc1 N1 134.97(8) . . ?
N2 Sc1 C27 36.31(8) . . ?
N2 Sc1 C34 104.71(9) . . ?
C27 Sc1 P1 109.85(7) . . ?
C27 Sc1 P2 93.27(7) . . ?
C27 Sc1 C34 125.60(10) . . ?
C34 Sc1 P1 98.89(8) . . ?
C34 Sc1 P2 90.20(8) . . ?
C2 P1 Sc1 97.31(9) . . ?
C2 P1 C15 106.41(12) . . ?
C2 P1 C18 104.52(12) . . ?
C15 P1 Sc1 127.77(10) . . ?
C15 P1 C18 103.94(13) . . ?
C18 P1 Sc1 114.22(8) . . ?
C9 P2 Sc1 93.36(9) . . ?
C9 P2 C21 103.92(13) . . ?
C9 P2 C24 105.63(13) . . ?
C21 P2 Sc1 119.25(10) . . ?
C24 P2 Sc1 127.20(9) . . ?
C24 P2 C21 103.45(13) . . ?
C34 Si1 C35 109.50(15) . . ?
C34 Si1 C36 114.44(15) . . ?
C34 Si1 C37 112.90(14) . . ?
C35 Si1 C36 106.65(19) . . ?
C37 Si1 C35 107.56(16) . . ?
C37 Si1 C36 105.38(15) . . ?
C1 N1 Sc1 124.03(17) . . ?
C1 N1 C8 117.6(2) . . ?
C8 N1 Sc1 118.34(16) . . ?
C27 N2 Sc1 74.66(14) . . ?
C31 N2 Sc1 164.09(18) . . ?
C31 N2 C27 120.9(2) . . ?
C29 N3 C32 120.6(2) . . ?
C29 N3 C33 120.6(3) . . ?
C32 N3 C33 118.6(2) . . ?
N1 C1 C2 119.9(2) . . ?
N1 C1 C6 123.3(3) . . ?
C6 C1 C2 116.7(2) . . ?
C1 C2 P1 115.48(19) . . ?
C3 C2 P1 124.1(2) . . ?
C3 C2 C1 120.4(2) . . ?
C4 C3 C2 122.1(3) . . ?
C3 C4 C5 117.0(3) . . ?
C3 C4 C7 121.2(3) . . ?
C5 C4 C7 121.8(3) . . ?
C6 C5 C4 122.2(3) . . ?
C5 C6 C1 121.5(3) . . ?
N1 C8 C9 119.9(2) . . ?
N1 C8 C13 123.0(2) . . ?
C13 C8 C9 117.0(2) . . ?
C8 C9 P2 116.23(19) . . ?
C10 C9 P2 123.5(2) . . ?
C10 C9 C8 120.2(2) . . ?
C11 C10 C9 122.5(3) . . ?
C10 C11 C12 117.0(3) . . ?
C10 C11 C14 121.0(3) . . ?
C12 C11 C14 122.0(3) . . ?
C13 C12 C11 122.1(3) . . ?
C12 C13 C8 121.2(3) . . ?
C16 C15 P1 110.8(2) . . ?
C17 C15 P1 109.05(19) . . ?
C17 C15 C16 110.9(2) . . ?
C19 C18 P1 114.05(19) . . ?
C19 C18 C20 111.2(2) . . ?
C20 C18 P1 109.95(18) . . ?
C22 C21 P2 110.07(19) . . ?
C23 C21 P2 114.8(2) . . ?
C23 C21 C22 111.1(3) . . ?
C25 C24 P2 109.7(2) . . ?
C26 C24 P2 111.70(19) . . ?
C26 C24 C25 110.0(2) . . ?
N2 C27 Sc1 69.02(14) . . ?
N2 C27 C28 118.5(2) . . ?
C28 C27 Sc1 171.9(2) . . ?
C27 C28 C29 121.7(2) . . ?
N3 C29 C28 122.4(2) . . ?
N3 C29 C30 120.6(2) . . ?
C28 C29 C30 117.0(2) . . ?
C31 C30 C29 119.5(2) . . ?
N2 C31 C30 122.4(3) . . ?
Si1 C34 Sc1 121.39(14) . . ?
C39 C38 C44 120.0 . . ?
C43 C38 C39 120.0 . . ?
C43 C38 C44 120.0 . . ?
C40 C39 C38 120.0 . . ?
C39 C40 C41 120.0 . . ?
C42 C41 C40 120.0 . . ?
C41 C42 C43 120.0 . . ?
C38 C43 C42 120.0 . . ?
C39' C38' C44' 120.0 . . ?
C43' C38' C39' 120.0 . . ?
C43' C38' C44' 120.0 . . ?
C40' C39' C38' 120.0 . . ?
C41' C40' C39' 120.0 . . ?
C40' C41' C42' 120.0 . . ?
C43' C42' C41' 120.0 . . ?
C38' C43' C42' 120.0 . . ?
C46 C45 C50 120.0 . . ?
C46 C45 C51 120.0 . . ?
C50 C45 C51 120.0 . . ?
C47 C46 C45 120.0 . . ?
C46 C47 C48 120.0 . . ?
C49 C48 C47 120.0 . . ?
C50 C49 C48 120.0 . . ?
C49 C50 C45 120.0 . . ?
C53 C52 C58 120.0 . . ?
C57 C52 C53 120.0 . . ?
C57 C52 C58 120.0 . . ?
C54 C53 C52 120.0 . . ?
C55 C54 C53 120.0 . . ?
C54 C55 C56 120.0 . . ?
C57 C56 C55 120.0 . . ?
C56 C57 C52 120.0 . . ?

loop_
_geom_bond_atom_site_label_1
_geom_bond_atom_site_label_2
_geom_bond_distance
_geom_bond_site_symmetry_2
_geom_bond_publ_flag
Sc1 P1 2.7506(10) . ?
Sc1 P2 2.7466(10) . ?
Sc1 N1 2.215(2) . ?
Sc1 N2 2.148(2) . ?
Sc1 C27 2.219(3) . ?
Sc1 C34 2.265(3) . ?
P1 C2 1.817(3) . ?
P1 C15 1.848(3) . ?
P1 C18 1.867(3) . ?
P2 C9 1.820(3) . ?
P2 C21 1.866(3) . ?
P2 C24 1.840(3) . ?
Si1 C34 1.835(3) . ?
Si1 C35 1.880(4) . ?
Si1 C36 1.887(3) . ?
Si1 C37 1.880(3) . ?
N1 C1 1.405(3) . ?
N1 C8 1.409(3) . ?
N2 C27 1.362(3) . ?
N2 C31 1.349(3) . ?
N3 C29 1.371(3) . ?
N3 C32 1.447(4) . ?
N3 C33 1.452(4) . ?
C1 C2 1.416(4) . ?
C1 C6 1.411(4) . ?
C2 C3 1.400(4) . ?
C3 C4 1.391(4) . ?
C4 C5 1.393(4) . ?
C4 C7 1.508(4) . ?
C5 C6 1.379(4) . ?
C8 C9 1.416(4) . ?
C8 C13 1.409(4) . ?
C9 C10 1.396(4) . ?
C10 C11 1.384(4) . ?
C11 C12 1.397(4) . ?
C11 C14 1.512(4) . ?
C12 C13 1.382(4) . ?
C15 C16 1.534(4) . ?
C15 C17 1.528(4) . ?
C18 C19 1.523(4) . ?
C18 C20 1.525(4) . ?
C21 C22 1.536(4) . ?
C21 C23 1.531(4) . ?
C24 C25 1.535(4) . ?
C24 C26 1.533(4) . ?
C27 C28 1.397(4) . ?
C28 C29 1.406(4) . ?
C29 C30 1.411(4) . ?
C30 C31 1.366(4) . ?
C38 C39 1.3951 . ?
C38 C43 1.3949 . ?
C38 C44 1.5402 . ?
C39 C40 1.3948 . ?
C40 C41 1.3953 . ?
C41 C42 1.3948 . ?
C42 C43 1.3953 . ?
C38' C39' 1.3952 . ?
C38' C43' 1.3947 . ?
C38' C44' 1.5404 . ?
C39' C40' 1.3950 . ?
C40' C41' 1.3947 . ?
C41' C42' 1.3955 . ?
C42' C43' 1.3949 . ?
C45 C46 1.3949 . ?
C45 C50 1.3952 . ?
C45 C51 1.5402 . ?
C46 C47 1.3948 . ?
C47 C48 1.3952 . ?
C48 C49 1.3949 . ?
C49 C50 1.3949 . ?
C52 C53 1.3952 . ?
C52 C57 1.3950 . ?
C52 C58 1.5400 . ?
C53 C54 1.3950 . ?
C54 C55 1.3949 . ?
C55 C56 1.3950 . ?
C56 C57 1.3949 . ?
